data_4022482
loop_
_publ_author_name
'Jos\'e Barluenga'
'M\'onica \'Alvarez-P\'erez'
'F\'elix Rodr\'iguez'
'Fracisco J. Fa\~nan\'as'
'Jos\'e A. Cuesta'
'Santiago Garc\'ia-Granda'

_publ_contact_author
;
      Santiago Garc\'ia-Granda 
      Departamento de Qu\'imica F\'isica y Anal\'itica
      Facultad de Qu\'imica
      Universidad de Oviedo
      Avda. Juli\'an Claver\'ia, 8
      33006 Oviedo
      Spain
;
_publ_contact_author_email sgg@sauron.quimica.uniovi.es
_publ_contact_author_fax '0034 98 5103125'
_publ_contact_author_phone '0034 98 5103477'
_publ_section_title
;
 Total Diastereofacial Selective Iodofunctionalization of
 Terpene Derivatives Based on Ipy~2~BF~4~
;
_journal_name_full 'Journal of Organic Chemistry'
_journal_page_first 6583
_journal_page_last 6586
_journal_paper_doi 10.1021/jo034517f
_journal_volume 68
_journal_year 2003
_chemical_absolute_configuration rmad
_chemical_formula_moiety 'C23 H33 I O3'
_chemical_formula_sum 'C23 H33 I O3'
_chemical_formula_weight 484.39
_chemical_name_systematic
;
 ?
;
_space_group_IT_number 145
_symmetry_cell_setting trigonal
_symmetry_space_group_name_Hall 'P 32'
_symmetry_space_group_name_H-M 'P 32'
_atom_sites_solution_hydrogens geom
_atom_sites_solution_primary direct
_atom_sites_solution_secondary difmap
_audit_creation_method SHELXL-97
_cell_angle_alpha 90.00
_cell_angle_beta 90.00
_cell_angle_gamma 120.00
_cell_formula_units_Z 3
_cell_length_a 13.8260(9)
_cell_length_b 13.8260(9)
_cell_length_c 10.0880(6)
_cell_measurement_reflns_used 1031
_cell_measurement_temperature 293(2)
_cell_measurement_theta_max 68.17
_cell_measurement_theta_min 3.69
_cell_volume 1670.05(18)
_computing_cell_refinement 'HKL Scalepack (Otwinowski & Minor, 1997)'
_computing_data_collection 'Kappa-CCD control sofware (Nonius, 1997)'
_computing_data_reduction
;
 'HKL Denzo and Scalepack (Otwinowski & Minor, 1997)'
;
_computing_molecular_graphics 'ORTEP3(Farrugia, 1997)'
_computing_publication_material SHELXL-97
_computing_structure_refinement 'SHELXL-97 (Sheldrick, 1997)'
_computing_structure_solution 'DIRDIF-99 (Beurskens, 1999)'
_diffrn_ambient_temperature 293(2)
_diffrn_detector_area_resol_mean 9
_diffrn_measured_fraction_theta_full 0.810
_diffrn_measured_fraction_theta_max 0.811
_diffrn_measurement_device '95mm CCD camera on \k-goniostat'
_diffrn_measurement_device_type KappaCCD
_diffrn_measurement_method CCD
_diffrn_orient_matrix_type X=UH
_diffrn_orient_matrix_UB_11 0.08031
_diffrn_orient_matrix_UB_12 0.01037
_diffrn_orient_matrix_UB_13 0.02043
_diffrn_orient_matrix_UB_21 0.02615
_diffrn_orient_matrix_UB_22 -0.01827
_diffrn_orient_matrix_UB_23 0.07718
_diffrn_orient_matrix_UB_31 0.01926
_diffrn_orient_matrix_UB_32 -0.09296
_diffrn_orient_matrix_UB_33 -0.02853
_diffrn_radiation_monochromator 'horizontally mounted graphite crystal'
_diffrn_radiation_source 'fine-focus sealed tube'
_diffrn_radiation_type CuK\a
_diffrn_radiation_wavelength 1.5418
_diffrn_reflns_av_R_equivalents 0.0770
_diffrn_reflns_av_sigmaI/netI 0.1399
_diffrn_reflns_av_unetI/netI 0.0339
_diffrn_reflns_limit_h_max 7
_diffrn_reflns_limit_h_min -16
_diffrn_reflns_limit_k_max 16
_diffrn_reflns_limit_k_min 0
_diffrn_reflns_limit_l_max 11
_diffrn_reflns_limit_l_min -12
_diffrn_reflns_number 7768
_diffrn_reflns_theta_full 74.29
_diffrn_reflns_theta_max 74.29
_diffrn_reflns_theta_min 3.69
_exptl_absorpt_coefficient_mu 11.443
_exptl_absorpt_correction_T_max 0.220
_exptl_absorpt_correction_T_min 0.040
_exptl_absorpt_correction_type refdelf
_exptl_absorpt_process_details
;
Parkin S,Moezzi B & Hope H, (1995) J. Appl. Cryst. 28, 53-56
Cubic fit to sin(theta)/lambda - 24 parameters
;
_exptl_crystal_colour colorless
_exptl_crystal_density_diffrn 1.445
_exptl_crystal_density_method 'not measured'
_exptl_crystal_description prismatic
_exptl_crystal_F_000 744
_exptl_crystal_size_max 0.25
_exptl_crystal_size_mid 0.18
_exptl_crystal_size_min 0.13
_refine_diff_density_max 0.586
_refine_diff_density_min -0.649
_refine_diff_density_rms 0.081
_refine_ls_abs_structure_details 'Flack H D (1983), Acta Cryst. A39, 876-881'
_refine_ls_abs_structure_Flack 0.007(13)
_refine_ls_extinction_method none
_refine_ls_goodness_of_fit_ref 0.950
_refine_ls_hydrogen_treatment mixed
_refine_ls_matrix_type full
_refine_ls_number_parameters 239
_refine_ls_number_reflns 2913
_refine_ls_number_restraints 1
_refine_ls_restrained_S_all 0.950
_refine_ls_R_factor_all 0.0552
_refine_ls_R_factor_gt 0.0408
_refine_ls_shift/su_max 0.000
_refine_ls_shift/su_mean 0.000
_refine_ls_structure_factor_coef Fsqd
_refine_ls_weighting_details 'calc w=1/[\s^2^(Fo^2^)+(0.0000P)^2^+0.0000P] where P=(Fo^2^+2Fc^2^)/3'
_refine_ls_weighting_scheme calc
_refine_ls_wR_factor_gt 0.1176
_refine_ls_wR_factor_ref 0.1414
_reflns_number_gt 2389
_reflns_number_total 2913
_reflns_threshold_expression >2sigma(I)
_cod_data_source_file jo034517fsi20030422_113738_2.cif
_cod_data_source_block 2a
_cod_depositor_comments
;
The following automatic conversions were performed:
'_symmetry_cell_setting' value 'Trigonal' changed to 'trigonal' according
to '/home/saulius/struct/CIF-dictionaries/cif_core.dic' dictionary named
'cif_core.dic' version 2.4.1 from 2010-06-29.

Automatic conversion script
Id: cif_fix_enum 1527 2010-12-29 10:47:43Z saulius 
;
_cod_database_code 4022482

loop_
_symmetry_equiv_pos_as_xyz
'x, y, z'
'-y, x-y, z+2/3'
'-x+y, -x, z+1/3'

loop_
_atom_site_label
_atom_site_type_symbol
_atom_site_fract_x
_atom_site_fract_y
_atom_site_fract_z
_atom_site_U_iso_or_equiv
_atom_site_adp_type
_atom_site_occupancy
_atom_site_symmetry_multiplicity
_atom_site_calc_flag
_atom_site_refinement_flags
I I 0.56231(6) 0.23149(6) 0.47524(8) 0.0659(2) Uani 1 1 d .
O4 O 0.3202(6) 0.0742(6) 0.4020(7) 0.0537(17) Uani 1 1 d .
C13 C 0.4958(7) 0.0948(7) 0.3266(7) 0.0305(17) Uiso 1 1 d .
H13 H 0.5363 0.1275 0.2439 0.037 Uiso 1 1 calc R
O6 O 0.1641(5) -0.0365(6) 0.2689(7) 0.0561(17) Uani 1 1 d .
C3 C 0.3701(7) 0.0500(8) 0.2964(9) 0.042(2) Uani 1 1 d .
H3 H 0.3339 -0.0315 0.2900 0.050 Uiso 1 1 calc R
O1 O 0.4646(6) -0.0444(7) 0.4820(7) 0.0600(19) Uani 1 1 d .
C14 C 0.5290(9) 0.0134(9) 0.3705(10) 0.053(2) Uani 1 1 d .
H14 H 0.6073 0.0555 0.3983 0.064 Uiso 1 1 calc R
C2 C 0.3477(8) 0.0919(8) 0.1665(10) 0.048(2) Uani 1 1 d .
C17 C 0.4326(9) -0.1742(10) 0.2508(12) 0.060(3) Uani 1 1 d .
H17 H 0.3797 -0.2041 0.3181 0.072 Uiso 1 1 calc R
C12 C 0.4055(8) 0.2185(8) 0.1669(11) 0.057(3) Uani 1 1 d .
H12A H 0.3910 0.2439 0.0847 0.085 Uiso 1 1 calc R
H12B H 0.4845 0.2490 0.1773 0.085 Uiso 1 1 calc R
H12C H 0.3775 0.2428 0.2391 0.085 Uiso 1 1 calc R
C16 C 0.5210(9) -0.0599(9) 0.2564(10) 0.052(2) Uani 1 1 d .
C5 C 0.1983(9) 0.0004(10) 0.4014(12) 0.059(3) Uani 1 1 d .
C11 C 0.2875(11) -0.0838(9) 0.0366(12) 0.066(3) Uani 1 1 d .
H11A H 0.3139 -0.1282 -0.0086 0.079 Uiso 1 1 calc R
H11B H 0.2512 -0.1181 0.1197 0.079 Uiso 1 1 calc R
C9 C 0.2201(10) -0.0492(11) -0.0512(11) 0.065(3) Uani 1 1 d .
H9 H 0.1782 -0.1005 -0.1236 0.078 Uiso 1 1 calc R
C7 C 0.2162(8) 0.0448(9) 0.1664(10) 0.050(2) Uani 1 1 d .
H7 H 0.2025 0.1067 0.1831 0.060 Uiso 1 1 calc R
C1 C 0.3746(9) 0.0399(10) 0.0480(10) 0.055(3) Uani 1 1 d .
H1 H 0.4517 0.0547 0.0474 0.066 Uiso 1 1 calc R
C22 C 0.1694(11) -0.1044(10) 0.4804(13) 0.073(3) Uani 1 1 d .
H22A H 0.1903 -0.0848 0.5714 0.110 Uiso 1 1 calc R
H22B H 0.2091 -0.1389 0.4446 0.110 Uiso 1 1 calc R
H22C H 0.0905 -0.1556 0.4749 0.110 Uiso 1 1 calc R
C8 C 0.1536(10) -0.0166(11) 0.0392(12) 0.069(3) Uani 1 1 d .
H8A H 0.0850 -0.0835 0.0641 0.083 Uiso 1 1 calc R
H8B H 0.1333 0.0312 -0.0096 0.083 Uiso 1 1 calc R
C23 C 0.1487(12) 0.0651(13) 0.4577(14) 0.079(4) Uani 1 1 d .
H23A H 0.1756 0.0878 0.5464 0.119 Uiso 1 1 calc R
H23B H 0.0688 0.0193 0.4590 0.119 Uiso 1 1 calc R
H23C H 0.1696 0.1300 0.4041 0.119 Uiso 1 1 calc R
C10 C 0.3335(11) 0.0575(11) -0.0913(12) 0.069(3) Uani 1 1 d .
C21 C 0.5974(12) -0.0237(12) 0.1569(13) 0.077(4) Uani 1 1 d .
H21 H 0.6580 0.0485 0.1612 0.093 Uiso 1 1 calc R
C18 C 0.4276(11) -0.2387(10) 0.1448(14) 0.070(3) Uani 1 1 d .
H18 H 0.3702 -0.3127 0.1409 0.084 Uiso 1 1 calc R
C19 C 0.5039(12) -0.1977(11) 0.0456(13) 0.073(3) Uani 1 1 d .
H19 H 0.4983 -0.2432 -0.0253 0.088 Uiso 1 1 calc R
C20 C 0.5887(12) -0.0897(10) 0.0498(14) 0.079(4) Uani 1 1 d .
H20 H 0.6403 -0.0606 -0.0189 0.095 Uiso 1 1 calc R
C15 C 0.5158(12) -0.0885(11) 0.5654(13) 0.075(3) Uani 1 1 d .
H15A H 0.4669 -0.1278 0.6380 0.112 Uiso 1 1 calc R
H15B H 0.5849 -0.0286 0.5990 0.112 Uiso 1 1 calc R
H15C H 0.5304 -0.1390 0.5155 0.112 Uiso 1 1 calc R
C24 C 0.3342(13) 0.1633(12) -0.1330(14) 0.081(4) Uani 1 1 d .
H24A H 0.3051 0.1544 -0.2214 0.122 Uiso 1 1 calc R
H24B H 0.4094 0.2250 -0.1308 0.122 Uiso 1 1 calc R
H24C H 0.2886 0.1774 -0.0733 0.122 Uiso 1 1 calc R
C25 C 0.3935(15) 0.0280(16) -0.1987(13) 0.104(6) Uani 1 1 d .
H25A H 0.3940 -0.0388 -0.1736 0.156 Uiso 1 1 calc R
H25B H 0.4690 0.0882 -0.2078 0.156 Uiso 1 1 calc R
H25C H 0.3551 0.0161 -0.2816 0.156 Uiso 1 1 calc R

loop_
_atom_site_aniso_label
_atom_site_aniso_U_11
_atom_site_aniso_U_22
_atom_site_aniso_U_33
_atom_site_aniso_U_23
_atom_site_aniso_U_13
_atom_site_aniso_U_12
I 0.0537(4) 0.0540(4) 0.0876(5) -0.0229(4) -0.0104(4) 0.0251(4)
O4 0.039(4) 0.059(4) 0.058(4) -0.004(3) 0.007(3) 0.020(3)
O6 0.036(4) 0.052(4) 0.070(5) 0.003(3) 0.000(3) 0.015(3)
C3 0.027(5) 0.034(5) 0.049(5) 0.000(4) 0.002(4) 0.003(4)
O1 0.055(5) 0.071(5) 0.065(4) 0.000(4) -0.001(4) 0.040(4)
C14 0.051(6) 0.058(6) 0.061(6) 0.003(5) 0.004(5) 0.035(5)
C2 0.039(5) 0.044(6) 0.054(6) 0.004(4) -0.003(4) 0.015(5)
C17 0.049(6) 0.057(7) 0.077(7) -0.003(6) -0.013(5) 0.029(5)
C12 0.036(5) 0.033(5) 0.076(7) 0.003(5) -0.006(5) -0.002(4)
C16 0.048(6) 0.053(6) 0.060(6) -0.006(5) -0.004(5) 0.030(5)
C5 0.036(5) 0.059(7) 0.077(7) 0.001(6) 0.003(5) 0.021(5)
C11 0.081(8) 0.031(5) 0.066(7) -0.008(5) -0.008(6) 0.013(5)
C9 0.061(7) 0.071(8) 0.055(6) -0.010(5) -0.011(5) 0.028(6)
C7 0.045(6) 0.044(5) 0.065(6) 0.004(5) 0.009(5) 0.026(5)
C1 0.040(5) 0.076(7) 0.054(6) -0.004(5) -0.005(4) 0.032(5)
C22 0.055(7) 0.055(7) 0.084(8) 0.016(6) -0.005(6) 0.008(6)
C8 0.054(7) 0.067(8) 0.070(7) 0.004(6) -0.013(6) 0.019(6)
C23 0.073(8) 0.106(11) 0.079(8) -0.014(8) 0.002(7) 0.061(9)
C10 0.075(8) 0.078(8) 0.061(7) 0.001(6) 0.011(6) 0.043(7)
C21 0.071(9) 0.073(8) 0.089(9) 0.009(7) 0.021(7) 0.038(7)
C18 0.068(8) 0.039(6) 0.097(9) -0.022(6) -0.018(7) 0.022(6)
C19 0.097(10) 0.071(9) 0.073(8) -0.016(7) -0.004(7) 0.058(8)
C20 0.088(10) 0.053(7) 0.089(9) -0.020(7) 0.025(8) 0.029(7)
C15 0.086(9) 0.064(8) 0.079(8) 0.014(6) -0.005(7) 0.042(7)
C24 0.101(11) 0.078(9) 0.080(8) 0.012(7) -0.007(8) 0.056(9)
C25 0.107(13) 0.143(16) 0.058(8) -0.014(9) 0.001(8) 0.060(12)

loop_
_atom_type_symbol
_atom_type_description
_atom_type_scat_dispersion_real
_atom_type_scat_dispersion_imag
_atom_type_scat_source
C C 0.0181 0.0091 'International Tables Vol C Tables 4.2.6.8 and 6.1.1.4'
H H 0.0000 0.0000 'International Tables Vol C Tables 4.2.6.8 and 6.1.1.4'
O O 0.0492 0.0322 'International Tables Vol C Tables 4.2.6.8 and 6.1.1.4'
I I -0.3257 6.8362 'International Tables Vol C Tables 4.2.6.8 and 6.1.1.4'

loop_
_geom_angle_atom_site_label_1
_geom_angle_atom_site_label_2
_geom_angle_atom_site_label_3
_geom_angle
C3 O4 C5 111.3(8)
C14 C13 C3 117.7(8)
C14 C13 I 106.9(6)
C3 C13 I 112.1(5)
C14 C13 H13 106.5
C3 C13 H13 106.5
I C13 H13 106.5
C5 O6 C7 116.8(8)
O4 C3 C2 110.2(8)
O4 C3 C13 110.0(7)
C2 C3 C13 114.5(7)
O4 C3 H3 107.2
C2 C3 H3 107.2
C13 C3 H3 107.2
C14 O1 C15 114.0(9)
O1 C14 C13 108.8(8)
O1 C14 C16 114.6(9)
C13 C14 C16 109.7(8)
O1 C14 H14 107.8
C13 C14 H14 107.8
C16 C14 H14 107.8
C12 C2 C3 110.2(8)
C12 C2 C1 115.6(9)
C3 C2 C1 110.4(9)
C12 C2 C7 107.9(8)
C3 C2 C7 104.6(8)
C1 C2 C7 107.6(8)
C18 C17 C16 119.0(11)
C18 C17 H17 120.5
C16 C17 H17 120.5
C2 C12 H12A 109.5
C2 C12 H12B 109.5
H12A C12 H12B 109.5
C2 C12 H12C 109.5
H12A C12 H12C 109.5
H12B C12 H12C 109.5
C21 C16 C17 117.0(11)
C21 C16 C14 122.5(11)
C17 C16 C14 120.5(10)
O6 C5 O4 108.2(8)
O6 C5 C23 113.9(10)
O4 C5 C23 107.2(10)
O6 C5 C22 105.5(10)
O4 C5 C22 108.8(9)
C23 C5 C22 113.1(11)
C9 C11 C1 87.5(9)
C9 C11 H11A 114.1
C1 C11 H11A 114.1
C9 C11 H11B 114.1
C1 C11 H11B 114.1
H11A C11 H11B 111.3
C8 C9 C11 107.5(9)
C8 C9 C10 110.1(10)
C11 C9 C10 88.0(9)
C8 C9 H9 115.9
C11 C9 H9 115.9
C10 C9 H9 115.9
O6 C7 C8 104.2(8)
O6 C7 C2 110.1(8)
C8 C7 C2 115.9(9)
O6 C7 H7 108.8
C8 C7 H7 108.8
C2 C7 H7 108.8
C11 C1 C2 110.1(9)
C11 C1 C10 87.9(8)
C2 C1 C10 115.5(9)
C11 C1 H1 113.6
C2 C1 H1 113.6
C10 C1 H1 113.6
C5 C22 H22A 109.5
C5 C22 H22B 109.5
H22A C22 H22B 109.5
C5 C22 H22C 109.5
H22A C22 H22C 109.5
H22B C22 H22C 109.5
C9 C8 C7 114.0(9)
C9 C8 H8A 108.8
C7 C8 H8A 108.8
C9 C8 H8B 108.8
C7 C8 H8B 108.8
H8A C8 H8B 107.6
C5 C23 H23A 109.5
C5 C23 H23B 109.5
H23A C23 H23B 109.5
C5 C23 H23C 109.5
H23A C23 H23C 109.5
H23B C23 H23C 109.5
C24 C10 C25 108.4(12)
C24 C10 C9 119.8(11)
C25 C10 C9 110.4(11)
C24 C10 C1 124.5(11)
C25 C10 C1 107.6(11)
C9 C10 C1 83.9(8)
C16 C21 C20 122.7(13)
C16 C21 H21 118.6
C20 C21 H21 118.6
C19 C18 C17 121.8(12)
C19 C18 H18 119.1
C17 C18 H18 119.1
C18 C19 C20 119.9(11)
C18 C19 H19 120.0
C20 C19 H19 120.0
C19 C20 C21 119.5(12)
C19 C20 H20 120.3
C21 C20 H20 120.3
O1 C15 H15A 109.5
O1 C15 H15B 109.5
H15A C15 H15B 109.5
O1 C15 H15C 109.5
H15A C15 H15C 109.5
H15B C15 H15C 109.5
C10 C24 H24A 109.5
C10 C24 H24B 109.5
H24A C24 H24B 109.5
C10 C24 H24C 109.5
H24A C24 H24C 109.5
H24B C24 H24C 109.5
C10 C25 H25A 109.5
C10 C25 H25B 109.5
H25A C25 H25B 109.5
C10 C25 H25C 109.5
H25A C25 H25C 109.5
H25B C25 H25C 109.5

loop_
_geom_bond_atom_site_label_1
_geom_bond_atom_site_label_2
_geom_bond_distance
I C13 2.220(8)
O4 C3 1.398(11)
O4 C5 1.470(12)
C13 C14 1.479(13)
C13 C3 1.556(11)
C13 H13 0.9800
O6 C5 1.425(13)
O6 C7 1.429(12)
C3 C2 1.526(13)
C3 H3 0.9800
O1 C14 1.409(12)
O1 C15 1.419(13)
C14 C16 1.502(14)
C14 H14 0.9800
C2 C12 1.518(14)
C2 C1 1.535(14)
C2 C7 1.594(14)
C17 C18 1.371(17)
C17 C16 1.436(16)
C17 H17 0.9300
C12 H12A 0.9600
C12 H12B 0.9600
C12 H12C 0.9600
C16 C21 1.358(16)
C5 C23 1.485(16)
C5 C22 1.522(17)
C11 C9 1.526(16)
C11 C1 1.526(15)
C11 H11A 0.9700
C11 H11B 0.9700
C9 C8 1.515(18)
C9 C10 1.577(17)
C9 H9 0.9800
C7 C8 1.543(15)
C7 H7 0.9800
C1 C10 1.579(15)
C1 H1 0.9800
C22 H22A 0.9600
C22 H22B 0.9600
C22 H22C 0.9600
C8 H8A 0.9700
C8 H8B 0.9700
C23 H23A 0.9600
C23 H23B 0.9600
C23 H23C 0.9600
C10 C24 1.517(18)
C10 C25 1.539(18)
C21 C20 1.380(17)
C21 H21 0.9300
C18 C19 1.356(18)
C18 H18 0.9300
C19 C20 1.362(18)
C19 H19 0.9300
C20 H20 0.9300
C15 H15A 0.9600
C15 H15B 0.9600
C15 H15C 0.9600
C24 H24A 0.9600
C24 H24B 0.9600
C24 H24C 0.9600
C25 H25A 0.9600
C25 H25B 0.9600
C25 H25C 0.9600

loop_
_geom_torsion_atom_site_label_1
_geom_torsion_atom_site_label_2
_geom_torsion_atom_site_label_3
_geom_torsion_atom_site_label_4
_geom_torsion
C5 O4 C3 C2 73.7(9)
C5 O4 C3 C13 -159.1(8)
C14 C13 C3 O4 101.9(9)
I C13 C3 O4 -22.7(8)
C14 C13 C3 C2 -133.3(9)
I C13 C3 C2 102.1(8)
C15 O1 C14 C13 -155.2(9)
C15 O1 C14 C16 81.5(11)
C3 C13 C14 O1 -54.8(10)
I C13 C14 O1 72.3(8)
C3 C13 C14 C16 71.4(10)
I C13 C14 C16 -161.5(7)
O4 C3 C2 C12 65.9(10)
C13 C3 C2 C12 -58.8(11)
O4 C3 C2 C1 -165.2(8)
C13 C3 C2 C1 70.1(10)
O4 C3 C2 C7 -49.8(10)
C13 C3 C2 C7 -174.5(7)
C18 C17 C16 C21 -2.4(16)
C18 C17 C16 C14 179.7(10)
O1 C14 C16 C21 -162.0(11)
C13 C14 C16 C21 75.2(13)
O1 C14 C16 C17 15.8(13)
C13 C14 C16 C17 -107.0(10)
C7 O6 C5 O4 -41.5(11)
C7 O6 C5 C23 77.5(12)
C7 O6 C5 C22 -157.8(9)
C3 O4 C5 O6 -25.4(11)
C3 O4 C5 C23 -148.6(10)
C3 O4 C5 C22 88.7(11)
C1 C11 C9 C8 -83.4(10)
C1 C11 C9 C10 27.0(8)
C5 O6 C7 C8 -174.1(8)
C5 O6 C7 C2 60.9(11)
C12 C2 C7 O6 -129.4(9)
C3 C2 C7 O6 -12.1(11)
C1 C2 C7 O6 105.3(9)
C12 C2 C7 C8 112.6(11)
C3 C2 C7 C8 -130.0(9)
C1 C2 C7 C8 -12.7(12)
C9 C11 C1 C2 89.5(10)
C9 C11 C1 C10 -27.0(8)
C12 C2 C1 C11 -162.9(9)
C3 C2 C1 C11 71.2(11)
C7 C2 C1 C11 -42.4(11)
C12 C2 C1 C10 -65.4(13)
C3 C2 C1 C10 168.7(9)
C7 C2 C1 C10 55.1(12)
C11 C9 C8 C7 37.0(13)
C10 C9 C8 C7 -57.3(13)
O6 C7 C8 C9 -106.0(10)
C2 C7 C8 C9 15.2(14)
C8 C9 C10 C24 -44.8(15)
C11 C9 C10 C24 -152.7(12)
C8 C9 C10 C25 -171.8(10)
C11 C9 C10 C25 80.3(12)
C8 C9 C10 C1 81.7(10)
C11 C9 C10 C1 -26.2(8)
C11 C1 C10 C24 148.4(13)
C2 C1 C10 C24 37.1(16)
C11 C1 C10 C25 -83.3(12)
C2 C1 C10 C25 165.4(11)
C11 C1 C10 C9 26.2(8)
C2 C1 C10 C9 -85.1(10)
C17 C16 C21 C20 4.1(19)
C14 C16 C21 C20 -178.0(12)
C16 C17 C18 C19 0.3(18)
C17 C18 C19 C20 0(2)
C18 C19 C20 C21 1(2)
C16 C21 C20 C19 -4(2)

loop_
_cod_related_entry_id
_cod_related_entry_database
_cod_related_entry_code
1 ChemSpider 9169702
